data_2227572
loop_
_publ_author_name
'Wei, Wen-Bin'
'Tian, Shuo'
'Zhou, Hao'
'Sun, Jie'
'Wang, Hai-Bo'

_publ_section_title
;
 5-Chloroindoline-2,3-dione
;
_journal_coeditor_code HB5688
_journal_issue 11
_journal_name_full 'Acta Crystallographica Section E'
_journal_page_first o3024
_journal_paper_doi 10.1107/S1600536810042522
_journal_volume 66
_journal_year 2010
_chemical_formula_iupac 'C8 H4 Cl N O2'
_chemical_formula_moiety 'C8 H4 Cl N O2'
_chemical_formula_sum 'C8 H4 Cl N O2'
_chemical_formula_weight 181.57
_chemical_melting_point 520
_chemical_name_systematic
;
5-Chloroindoline-2,3-dione
;
_space_group_IT_number 33
_symmetry_cell_setting orthorhombic
_symmetry_space_group_name_Hall 'P 2c -2n'
_symmetry_space_group_name_H-M 'P n a 21'
_atom_sites_solution_hydrogens geom
_atom_sites_solution_primary direct
_atom_sites_solution_secondary difmap
_audit_creation_method SHELXL-97
_cell_angle_alpha 90.00
_cell_angle_beta 90.00
_cell_angle_gamma 90.00
_cell_formula_units_Z 4
_cell_length_a 24.706(5)
_cell_length_b 5.6890(11)
_cell_length_c 5.2090(10)
_cell_measurement_reflns_used 25
_cell_measurement_temperature 293(2)
_cell_measurement_theta_max 13
_cell_measurement_theta_min 9
_cell_volume 732.1(2)
_computing_cell_refinement 'CAD-4 EXPRESS (Enraf--Nonius, 1994)'
_computing_data_collection 'CAD-4 EXPRESS (Enraf--Nonius, 1994)'
_computing_data_reduction 'XCAD4 (Harms & Wocadlo, 1995)'
_computing_molecular_graphics 'SHELXTL (Sheldrick, 2008)'
_computing_publication_material 'SHELXL97 (Sheldrick, 2008)'
_computing_structure_refinement 'SHELXL97 (Sheldrick, 2008)'
_computing_structure_solution 'SHELXS97 (Sheldrick, 2008)'
_diffrn_ambient_temperature 293(2)
_diffrn_measured_fraction_theta_full 1.000
_diffrn_measured_fraction_theta_max 1.000
_diffrn_measurement_device_type 'Enraf--Nonius CAD-4'
_diffrn_measurement_method \w/2\q
_diffrn_radiation_monochromator graphite
_diffrn_radiation_source 'fine-focus sealed tube'
_diffrn_radiation_type MoK\a
_diffrn_radiation_wavelength 0.71073
_diffrn_reflns_av_R_equivalents 0.0475
_diffrn_reflns_av_sigmaI/netI 0.0563
_diffrn_reflns_limit_h_max 31
_diffrn_reflns_limit_h_min -31
_diffrn_reflns_limit_k_max 0
_diffrn_reflns_limit_k_min -7
_diffrn_reflns_limit_l_max 6
_diffrn_reflns_limit_l_min 0
_diffrn_reflns_number 1746
_diffrn_reflns_theta_full 26.97
_diffrn_reflns_theta_max 26.97
_diffrn_reflns_theta_min 1.65
_diffrn_standards_decay_% 1
_diffrn_standards_interval_count 200
_diffrn_standards_interval_time 120
_diffrn_standards_number 3
_exptl_absorpt_coefficient_mu 0.468
_exptl_absorpt_correction_T_max 0.9770
_exptl_absorpt_correction_T_min 0.9547
_exptl_absorpt_correction_type psi-scan
_exptl_absorpt_process_details '(North <i>et al.</i>, 1968)'
_exptl_crystal_colour red
_exptl_crystal_density_diffrn 1.647
_exptl_crystal_density_method 'not measured'
_exptl_crystal_description block
_exptl_crystal_F_000 368
_exptl_crystal_size_max 0.10
_exptl_crystal_size_mid 0.05
_exptl_crystal_size_min 0.05
_refine_diff_density_max 0.176
_refine_diff_density_min -0.242
_refine_ls_abs_structure_details 'Flack (1983), 862 Friedel pairs'
_refine_ls_abs_structure_Flack 0.11(16)
_refine_ls_extinction_method none
_refine_ls_goodness_of_fit_ref 1.000
_refine_ls_hydrogen_treatment constr
_refine_ls_matrix_type full
_refine_ls_number_parameters 109
_refine_ls_number_reflns 884
_refine_ls_number_restraints 2
_refine_ls_restrained_S_all 1.107
_refine_ls_R_factor_all 0.0516
_refine_ls_R_factor_gt 0.0374
_refine_ls_shift/su_max 0.000
_refine_ls_shift/su_mean 0.000
_refine_ls_structure_factor_coef Fsqd
_refine_ls_weighting_details 'calc w=1/[\s^2^(Fo^2^)+(0.0650P)^2^] where P=(Fo^2^+2Fc^2^)/3'
_refine_ls_weighting_scheme calc
_refine_ls_wR_factor_gt 0.0942
_refine_ls_wR_factor_ref 0.1015
_reflns_number_gt 734
_reflns_number_total 884
_reflns_threshold_expression I>2\s(I)
_cod_data_source_file hb5688.cif
_cod_data_source_block I
_cod_database_code 2227572
_cod_database_fobs_code 2227572

loop_
_symmetry_equiv_pos_as_xyz
'x, y, z'
'-x, -y, z+1/2'
'x+1/2, -y+1/2, z'
'-x+1/2, y+1/2, z+1/2'

loop_
_atom_site_type_symbol
_atom_site_label
_atom_site_fract_x
_atom_site_fract_y
_atom_site_fract_z
_atom_site_U_iso_or_equiv
_atom_site_adp_type
_atom_site_calc_flag
_atom_site_refinement_flags
_atom_site_occupancy
_atom_site_disorder_assembly
_atom_site_disorder_group
Cl Cl 0.26410(4) 0.6028(2) 0.2215(3) 0.0588(4) Uani d . 1 . .
N N 0.45038(11) 0.1571(5) 0.7251(9) 0.0378(8) Uani d . 1 . .
H H0A 0.4676 0.0291 0.6924 0.045 Uiso calc R 1 . .
O O1 0.49964(12) 0.2818(5) 1.0752(7) 0.0441(7) Uani d . 1 . .
C C1 0.46351(13) 0.3075(6) 0.9153(9) 0.0335(8) Uani d D 1 . .
O O2 0.42293(11) 0.6781(5) 1.0449(7) 0.0446(7) Uani d . 1 . .
C C2 0.42335(13) 0.5098(6) 0.9018(8) 0.0332(8) Uani d D 1 . .
C C3 0.38713(13) 0.4525(6) 0.6867(8) 0.0321(8) Uani d . 1 . .
C C4 0.34278(14) 0.5650(7) 0.5820(9) 0.0351(9) Uani d . 1 . .
H H4A 0.3300 0.7058 0.6497 0.042 Uiso calc R 1 . .
C C5 0.31808(13) 0.4609(7) 0.3733(8) 0.0373(9) Uani d . 1 . .
C C6 0.33568(15) 0.2468(7) 0.2760(8) 0.0409(10) Uani d . 1 . .
H H6A 0.3175 0.1793 0.1381 0.049 Uiso calc R 1 . .
C C7 0.37976(16) 0.1329(6) 0.3811(10) 0.0390(9) Uani d . 1 . .
H H7A 0.3920 -0.0093 0.3148 0.047 Uiso calc R 1 . .
C C8 0.40480(13) 0.2366(6) 0.5864(9) 0.0333(8) Uani d . 1 . .

loop_
_atom_site_aniso_label
_atom_site_aniso_U_11
_atom_site_aniso_U_22
_atom_site_aniso_U_33
_atom_site_aniso_U_12
_atom_site_aniso_U_13
_atom_site_aniso_U_23
Cl 0.0493(6) 0.0757(8) 0.0512(6) 0.0147(5) -0.0117(6) 0.0048(8)
N 0.0425(16) 0.0279(14) 0.0430(19) 0.0100(12) -0.0008(19) -0.002(2)
O1 0.0477(13) 0.0415(14) 0.0431(17) 0.0070(13) -0.0070(15) 0.0018(16)
C1 0.0351(18) 0.0309(18) 0.034(2) 0.0025(15) 0.0050(19) 0.0035(19)
O2 0.0524(16) 0.0387(14) 0.0427(17) 0.0069(13) 0.0030(15) -0.0108(15)
C2 0.0398(18) 0.0263(15) 0.033(2) 0.0039(15) 0.0081(18) -0.0007(18)
C3 0.0341(16) 0.0284(15) 0.034(2) 0.0043(14) 0.0069(18) 0.0027(17)
C4 0.0402(18) 0.0330(17) 0.032(2) 0.0046(15) 0.0074(18) -0.0012(18)
C5 0.0326(16) 0.045(2) 0.034(2) 0.0015(16) 0.0002(18) 0.006(2)
C6 0.0439(19) 0.045(2) 0.033(2) -0.0096(18) 0.0013(18) -0.0013(19)
C7 0.049(2) 0.0302(17) 0.038(2) -0.0020(16) 0.009(2) -0.0053(18)
C8 0.0352(17) 0.0294(17) 0.035(2) -0.0004(15) 0.0059(18) -0.0018(18)

loop_
_atom_type_symbol
_atom_type_description
_atom_type_scat_dispersion_real
_atom_type_scat_dispersion_imag
_atom_type_scat_source
C C 0.0033 0.0016 'International Tables Vol C Tables 4.2.6.8 and 6.1.1.4'
H H 0.0000 0.0000 'International Tables Vol C Tables 4.2.6.8 and 6.1.1.4'
N N 0.0061 0.0033 'International Tables Vol C Tables 4.2.6.8 and 6.1.1.4'
O O 0.0106 0.0060 'International Tables Vol C Tables 4.2.6.8 and 6.1.1.4'
Cl Cl 0.1484 0.1585 'International Tables Vol C Tables 4.2.6.8 and 6.1.1.4'

loop_
_geom_angle_atom_site_label_1
_geom_angle_atom_site_label_2
_geom_angle_atom_site_label_3
_geom_angle_site_symmetry_1
_geom_angle_site_symmetry_3
_geom_angle
_geom_angle_publ_flag
C1 N C8 . . 111.4(3) ?
C1 N H0A . . 124.3 ?
C8 N H0A . . 124.3 ?
O1 C1 N . . 126.7(3) ?
O1 C1 C2 . . 126.5(4) ?
N C1 C2 . . 106.8(3) ?
O2 C2 C3 . . 129.6(3) ?
O2 C2 C1 . . 125.1(4) ?
C3 C2 C1 . . 105.3(3) ?
C4 C3 C8 . . 120.3(4) ?
C4 C3 C2 . . 132.9(3) ?
C8 C3 C2 . . 106.7(3) ?
C5 C4 C3 . . 117.6(4) ?
C5 C4 H4A . . 121.2 ?
C3 C4 H4A . . 121.2 ?
C4 C5 C6 . . 121.7(4) ?
C4 C5 Cl . . 119.7(3) ?
C6 C5 Cl . . 118.6(3) ?
C7 C6 C5 . . 120.9(4) ?
C7 C6 H6A . . 119.5 ?
C5 C6 H6A . . 119.5 ?
C8 C7 C6 . . 117.6(4) ?
C8 C7 H7A . . 121.2 ?
C6 C7 H7A . . 121.2 ?
C7 C8 C3 . . 121.8(4) ?
C7 C8 N . . 128.5(3) ?
C3 C8 N . . 109.7(4) ?

loop_
_geom_bond_atom_site_label_1
_geom_bond_atom_site_label_2
_geom_bond_site_symmetry_2
_geom_bond_distance
_geom_bond_publ_flag
Cl C5 . 1.748(4) ?
N C1 . 1.349(6) ?
N C8 . 1.412(5) ?
N H0A . 0.8600 ?
O1 C1 . 1.229(5) ?
C1 C2 . 1.521(4) ?
O2 C2 . 1.213(4) ?
C2 C3 . 1.471(5) ?
C3 C4 . 1.381(5) ?
C3 C8 . 1.404(5) ?
C4 C5 . 1.381(6) ?
C4 H4A . 0.9300 ?
C5 C6 . 1.389(6) ?
C6 C7 . 1.380(6) ?
C6 H6A . 0.9300 ?
C7 C8 . 1.369(6) ?
C7 H7A . 0.9300 ?

loop_
_geom_hbond_atom_site_label_D
_geom_hbond_atom_site_label_H
_geom_hbond_atom_site_label_A
_geom_hbond_site_symmetry_A
_geom_hbond_distance_DH
_geom_hbond_distance_HA
_geom_hbond_distance_DA
_geom_hbond_angle_DHA
N H0A O1 2_654 0.86 2.04 2.893(4) 172
C7 H7A O2 1_544 0.93 2.39 3.301(5) 166

loop_
_geom_torsion_atom_site_label_1
_geom_torsion_atom_site_label_2
_geom_torsion_atom_site_label_3
_geom_torsion_atom_site_label_4
_geom_torsion_site_symmetry_1
_geom_torsion_site_symmetry_2
_geom_torsion_site_symmetry_3
_geom_torsion_site_symmetry_4
_geom_torsion
_geom_torsion_publ_flag
C8 N C1 O1 . . . . 176.7(4) ?
C8 N C1 C2 . . . . -0.8(4) ?
O1 C1 C2 O2 . . . . 2.4(7) ?
N C1 C2 O2 . . . . 179.9(4) ?
O1 C1 C2 C3 . . . . -177.1(4) ?
N C1 C2 C3 . . . . 0.4(4) ?
O2 C2 C3 C4 . . . . -0.2(7) ?
C1 C2 C3 C4 . . . . 179.2(4) ?
O2 C2 C3 C8 . . . . -179.3(4) ?
C1 C2 C3 C8 . . . . 0.2(4) ?
C8 C3 C4 C5 . . . . -1.9(6) ?
C2 C3 C4 C5 . . . . 179.2(4) ?
C3 C4 C5 C6 . . . . 2.2(6) ?
C3 C4 C5 Cl . . . . -176.5(3) ?
C4 C5 C6 C7 . . . . -1.8(6) ?
Cl C5 C6 C7 . . . . 176.9(3) ?
C5 C6 C7 C8 . . . . 1.0(6) ?
C6 C7 C8 C3 . . . . -0.7(6) ?
C6 C7 C8 N . . . . -179.5(4) ?
C4 C3 C8 C7 . . . . 1.2(6) ?
C2 C3 C8 C7 . . . . -179.6(4) ?
C4 C3 C8 N . . . . -179.8(4) ?
C2 C3 C8 N . . . . -0.6(4) ?
C1 N C8 C7 . . . . 179.8(4) ?
C1 N C8 C3 . . . . 0.9(5) ?

loop_
_cod_related_entry_id
_cod_related_entry_database
_cod_related_entry_code
1 ChemSpider 78664
